data_2225961
loop_
_publ_author_name
'Nguyen, Quang Trung'
'Jeong, Jong Hwa'

_publ_section_title
;
 Dichlorido[(<i>R</i>,<i>R</i>)-<i>N</i>^1^,<i>N</i>^1^,<i>N</i>^2^-tribenzylcyclohexane-1,2-diamine-\k^2^<i>N</i>^1^,<i>N</i>^2^]copper(II)
;
_journal_coeditor_code RK2198
_journal_issue 5
_journal_name_full 'Acta Crystallographica Section E'
_journal_page_first m565
_journal_paper_doi 10.1107/S1600536810014054
_journal_volume 66
_journal_year 2010
_chemical_formula_iupac '[Cu Cl2 (C27 H32 N2)]'
_chemical_formula_moiety 'C27 H32 Cl2 Cu N2'
_chemical_formula_sum 'C27 H32 Cl2 Cu N2'
_chemical_formula_weight 519.00
_chemical_name_systematic
;
Dichlorido[(<i>R</i>,<i>R</i>)-<i>N</i>^1^,<i>N</i>^1^,<i>N</i>^2^-
tribenzylcyclohexane-1,2-diamine-\k^2^<i>N</i>^1^,<i>N</i>^2^]copper(II)
;
_space_group_IT_number 19
_symmetry_cell_setting orthorhombic
_symmetry_space_group_name_Hall 'P 2ac 2ab'
_symmetry_space_group_name_H-M 'P 21 21 21'
_atom_sites_solution_hydrogens geom
_atom_sites_solution_primary direct
_atom_sites_solution_secondary difmap
_audit_creation_method SHELXL97
_cell_angle_alpha 90.00
_cell_angle_beta 90.00
_cell_angle_gamma 90.00
_cell_formula_units_Z 4
_cell_length_a 10.5806(7)
_cell_length_b 15.4409(8)
_cell_length_c 16.2579(12)
_cell_measurement_reflns_used 25
_cell_measurement_temperature 295(2)
_cell_measurement_theta_max 13
_cell_measurement_theta_min 10
_cell_volume 2656.1(3)
_computing_cell_refinement '<i>CAD4</i> (Enraf--Nonius, 1989)'
_computing_data_collection '<i>CAD4</i> (Enraf--Nonius, 1989)'
_computing_data_reduction '<i>XCAD</i> (McArdle, 1999)'
_computing_molecular_graphics '<i>ORTEPIII</i> (Burnett & Johnson, 1996)'
_computing_publication_material '<i>WinGX</i> (Farrugia, 1999)'
_computing_structure_refinement '<i>SHELXS97</i> [SHELXL97?] (Sheldrick, 2008)'
_computing_structure_solution '<i>SHELXS97</i> (Sheldrick, 2008)'
_diffrn_ambient_temperature 295(2)
_diffrn_measured_fraction_theta_full 1.000
_diffrn_measured_fraction_theta_max 1.000
_diffrn_measurement_device_type 'Enraf--Nonius CAD-4'
_diffrn_measurement_method '\w/2\q scans'
_diffrn_radiation_monochromator graphite
_diffrn_radiation_source 'fine-focus sealed tube'
_diffrn_radiation_type MoK\a
_diffrn_radiation_wavelength 0.71073
_diffrn_reflns_av_R_equivalents 0.0193
_diffrn_reflns_av_sigmaI/netI 0.0454
_diffrn_reflns_limit_h_max 12
_diffrn_reflns_limit_h_min -12
_diffrn_reflns_limit_k_max 18
_diffrn_reflns_limit_k_min -18
_diffrn_reflns_limit_l_max 19
_diffrn_reflns_limit_l_min -19
_diffrn_reflns_number 5793
_diffrn_reflns_theta_full 25.47
_diffrn_reflns_theta_max 25.47
_diffrn_reflns_theta_min 1.82
_diffrn_standards_decay_% 0
_diffrn_standards_interval_time 60
_diffrn_standards_number 3
_exptl_absorpt_coefficient_mu 1.040
_exptl_absorpt_correction_T_max 0.666
_exptl_absorpt_correction_T_min 0.660
_exptl_absorpt_correction_type analytical
_exptl_absorpt_process_details '(<i>ABSCALC</i>; McArdle & Daly, 1999)'
_exptl_crystal_colour blue
_exptl_crystal_density_diffrn 1.298
_exptl_crystal_density_method 'not measured'
_exptl_crystal_description block
_exptl_crystal_F_000 1084
_exptl_crystal_size_max 0.40
_exptl_crystal_size_mid 0.40
_exptl_crystal_size_min 0.40
_refine_diff_density_max 0.328
_refine_diff_density_min -0.241
_refine_ls_abs_structure_details 'Flack (1983)'
_refine_ls_abs_structure_Flack -0.017(13)
_refine_ls_extinction_method none
_refine_ls_goodness_of_fit_ref 1.057
_refine_ls_hydrogen_treatment mixed
_refine_ls_matrix_type full
_refine_ls_number_parameters 292
_refine_ls_number_reflns 4931
_refine_ls_number_restraints 0
_refine_ls_restrained_S_all 1.057
_refine_ls_R_factor_all 0.0528
_refine_ls_R_factor_gt 0.0309
_refine_ls_shift/su_max 0.001
_refine_ls_shift/su_mean 0.000
_refine_ls_structure_factor_coef Fsqd
_refine_ls_weighting_details 'calc w=1/[\s^2^(Fo^2^)+(0.0488P)^2^] where P=(Fo^2^+2Fc^2^)/3'
_refine_ls_weighting_scheme calc
_refine_ls_wR_factor_gt 0.0789
_refine_ls_wR_factor_ref 0.0834
_reflns_number_gt 3885
_reflns_number_total 4931
_reflns_threshold_expression I>2\s(I)
_cod_data_source_file rk2198.cif
_cod_data_source_block I
_cod_database_code 2225961
_cod_database_fobs_code 2225961

loop_
_symmetry_equiv_pos_as_xyz
'x, y, z'
'-x+1/2, -y, z+1/2'
'-x, y+1/2, -z+1/2'
'x+1/2, -y+1/2, -z'

loop_
_atom_site_type_symbol
_atom_site_label
_atom_site_fract_x
_atom_site_fract_y
_atom_site_fract_z
_atom_site_U_iso_or_equiv
_atom_site_adp_type
_atom_site_calc_flag
_atom_site_refinement_flags
_atom_site_occupancy
_atom_site_disorder_assembly
_atom_site_disorder_group
Cu Cu 0.03338(3) 0.43742(2) 0.76295(2) 0.03853(10) Uani d . 1 . .
Cl Cl1 -0.03484(8) 0.33981(5) 0.85529(5) 0.05231(19) Uani d . 1 . .
Cl Cl2 -0.10262(9) 0.40812(6) 0.66326(6) 0.0609(2) Uani d . 1 . .
N N1 0.0744(2) 0.56146(15) 0.72591(14) 0.0361(5) Uani d . 1 . .
N N2 0.2032(2) 0.43863(17) 0.81961(17) 0.0403(5) Uani d . 1 . .
H H2 0.193(3) 0.438(2) 0.871(2) 0.048 Uiso d . 1 . .
C C1 0.1701(3) 0.59164(18) 0.78886(17) 0.0352(6) Uani d . 1 . .
H H1 0.1234 0.5982 0.8406 0.042 Uiso calc R 1 . .
C C2 0.2323(3) 0.67928(19) 0.7726(2) 0.0476(7) Uani d . 1 . .
H H2A 0.2862 0.6755 0.7245 0.057 Uiso calc R 1 . .
H H2B 0.1679 0.7226 0.7621 0.057 Uiso calc R 1 . .
C C3 0.3099(4) 0.7054(2) 0.8468(2) 0.0561(9) Uani d . 1 . .
H H3A 0.3490 0.7612 0.8368 0.067 Uiso calc R 1 . .
H H3B 0.2552 0.7108 0.8944 0.067 Uiso calc R 1 . .
C C4 0.4109(3) 0.6388(2) 0.8639(2) 0.0602(9) Uani d . 1 . .
H H4A 0.4581 0.6556 0.9125 0.072 Uiso calc R 1 . .
H H4B 0.4692 0.6366 0.8179 0.072 Uiso calc R 1 . .
C C5 0.3532(3) 0.5492(2) 0.8772(2) 0.0489(8) Uani d . 1 . .
H H5A 0.3028 0.5498 0.9271 0.059 Uiso calc R 1 . .
H H5B 0.4204 0.5072 0.8845 0.059 Uiso calc R 1 . .
C C6 0.2699(3) 0.52161(18) 0.8048(2) 0.0373(7) Uani d . 1 . .
H H6 0.3229 0.5156 0.7557 0.045 Uiso calc R 1 . .
C C7 -0.0463(3) 0.61569(18) 0.73180(19) 0.0433(7) Uani d . 1 . .
H H7A -0.0267 0.6739 0.7135 0.052 Uiso calc R 1 . .
H H7B -0.1075 0.5919 0.6936 0.052 Uiso calc R 1 . .
C C8 -0.1073(3) 0.62181(19) 0.8143(2) 0.0428(7) Uani d . 1 . .
C C9 -0.1934(3) 0.5605(2) 0.8410(2) 0.0544(8) Uani d . 1 . .
H H9 -0.2095 0.5122 0.8085 0.065 Uiso calc R 1 . .
C C10 -0.2553(3) 0.5697(3) 0.9143(3) 0.0645(10) Uani d . 1 . .
H H10 -0.3108 0.5267 0.9317 0.077 Uiso calc R 1 . .
C C11 -0.2371(4) 0.6404(3) 0.9621(2) 0.0628(10) Uani d . 1 . .
H H11 -0.2812 0.6469 1.0112 0.075 Uiso calc R 1 . .
C C12 -0.1515(4) 0.7031(3) 0.9366(2) 0.0609(10) Uani d . 1 . .
H H12 -0.1373 0.7517 0.9692 0.073 Uiso calc R 1 . .
C C13 -0.0880(4) 0.6938(2) 0.8638(2) 0.0530(9) Uani d . 1 . .
H H13 -0.0312 0.7364 0.8473 0.064 Uiso calc R 1 . .
C C14 0.1132(3) 0.5719(2) 0.63786(17) 0.0465(7) Uani d . 1 . .
H H14A 0.1232 0.6333 0.6273 0.056 Uiso calc R 1 . .
H H14B 0.0438 0.5518 0.6038 0.056 Uiso calc R 1 . .
C C15 0.2318(3) 0.5269(2) 0.60886(19) 0.0502(8) Uani d . 1 . .
C C16 0.2368(4) 0.4375(3) 0.59948(19) 0.0564(8) Uani d . 1 . .
H H16 0.1669 0.4039 0.6127 0.068 Uiso calc R 1 . .
C C17 0.3453(4) 0.3988(3) 0.5705(3) 0.0759(12) Uani d . 1 . .
H H17 0.3495 0.3388 0.5664 0.091 Uiso calc R 1 . .
C C18 0.4472(5) 0.4482(4) 0.5478(3) 0.1003(17) Uani d . 1 . .
H H18 0.5202 0.4216 0.5284 0.120 Uiso calc R 1 . .
C C19 0.4416(5) 0.5367(4) 0.5536(3) 0.0976(17) Uani d . 1 . .
H H19 0.5098 0.5703 0.5368 0.117 Uiso calc R 1 . .
C C20 0.3350(4) 0.5754(3) 0.5844(2) 0.0744(12) Uani d . 1 . .
H H20 0.3320 0.6354 0.5888 0.089 Uiso calc R 1 . .
C C21 0.2727(3) 0.3570(2) 0.7986(2) 0.0551(9) Uani d . 1 . .
H H21A 0.2184 0.3082 0.8114 0.066 Uiso calc R 1 . .
H H21B 0.2874 0.3562 0.7397 0.066 Uiso calc R 1 . .
C C22 0.3962(3) 0.34379(19) 0.8410(2) 0.0432(7) Uani d . 1 . .
C C23 0.4030(4) 0.3147(3) 0.9210(2) 0.0631(10) Uani d . 1 . .
H H23 0.3292 0.3016 0.9495 0.076 Uiso calc R 1 . .
C C24 0.5196(5) 0.3048(2) 0.9596(2) 0.0737(12) Uani d . 1 . .
H H24 0.5238 0.2849 1.0135 0.088 Uiso calc R 1 . .
C C25 0.6279(4) 0.3247(3) 0.9178(3) 0.0705(12) Uani d . 1 . .
H H25 0.7056 0.3197 0.9440 0.085 Uiso calc R 1 . .
C C26 0.6229(3) 0.3515(2) 0.8387(3) 0.0621(10) Uani d . 1 . .
H H26 0.6970 0.3628 0.8099 0.075 Uiso calc R 1 . .
C C27 0.5094(3) 0.3617(2) 0.8020(2) 0.0517(8) Uani d . 1 . .
H H27 0.5073 0.3816 0.7480 0.062 Uiso calc R 1 . .

loop_
_atom_site_aniso_label
_atom_site_aniso_U_11
_atom_site_aniso_U_22
_atom_site_aniso_U_33
_atom_site_aniso_U_12
_atom_site_aniso_U_13
_atom_site_aniso_U_23
Cu 0.03398(17) 0.03603(16) 0.04556(19) 0.00039(16) -0.00646(17) -0.00163(15)
Cl1 0.0463(4) 0.0478(4) 0.0629(5) -0.0078(4) -0.0052(4) 0.0079(3)
Cl2 0.0622(5) 0.0594(5) 0.0612(5) -0.0084(4) -0.0245(4) -0.0054(4)
N1 0.0349(11) 0.0387(11) 0.0348(12) 0.0045(10) -0.0041(9) -0.0005(11)
N2 0.0347(12) 0.0368(12) 0.0494(14) 0.0047(12) -0.0050(11) -0.0005(13)
C1 0.0369(15) 0.0370(15) 0.0317(15) 0.0021(12) -0.0037(12) -0.0027(11)
C2 0.0491(17) 0.0375(15) 0.0563(19) -0.0031(13) -0.0058(16) -0.0004(15)
C3 0.060(2) 0.0404(18) 0.068(2) -0.0031(16) -0.0085(19) -0.0075(16)
C4 0.0491(19) 0.056(2) 0.075(2) -0.0027(17) -0.0152(18) -0.0130(18)
C5 0.0405(17) 0.046(2) 0.060(2) 0.0053(14) -0.0171(15) -0.0075(15)
C6 0.0308(15) 0.0376(15) 0.0435(17) 0.0020(13) -0.0003(13) -0.0048(13)
C7 0.0416(16) 0.0432(15) 0.0452(15) 0.0113(13) -0.0069(16) 0.0001(13)
C8 0.0360(16) 0.0383(16) 0.0540(19) 0.0081(14) -0.0024(15) 0.0009(14)
C9 0.0398(17) 0.0482(18) 0.075(2) -0.0005(17) -0.0008(17) -0.0117(19)
C10 0.0439(19) 0.062(2) 0.087(3) -0.0029(19) 0.0155(18) 0.007(2)
C11 0.058(2) 0.071(3) 0.060(2) 0.016(2) 0.0131(18) 0.004(2)
C12 0.070(2) 0.055(2) 0.057(2) 0.0071(19) 0.0078(19) -0.0099(17)
C13 0.061(2) 0.0385(17) 0.059(2) 0.0054(15) 0.0057(17) 0.0001(15)
C14 0.0547(18) 0.0492(18) 0.0357(15) 0.0029(17) 0.0005(14) 0.0012(14)
C15 0.061(2) 0.058(2) 0.0313(16) -0.0050(17) 0.0085(15) -0.0060(14)
C16 0.065(2) 0.061(2) 0.0434(18) -0.002(2) 0.0110(15) -0.0125(18)
C17 0.081(3) 0.075(3) 0.072(3) 0.008(2) 0.012(2) -0.027(2)
C18 0.075(3) 0.127(4) 0.099(3) 0.005(3) 0.036(3) -0.035(3)
C19 0.082(3) 0.115(4) 0.096(3) -0.022(3) 0.047(3) -0.017(3)
C20 0.085(3) 0.076(3) 0.062(2) -0.015(2) 0.029(2) -0.006(2)
C21 0.0438(19) 0.0413(18) 0.080(2) 0.0136(15) -0.0093(18) -0.0090(17)
C22 0.0367(16) 0.0350(15) 0.058(2) 0.0057(13) 0.0038(15) 0.0010(14)
C23 0.059(2) 0.061(2) 0.070(3) 0.0144(19) 0.020(2) 0.0199(19)
C24 0.096(3) 0.071(3) 0.055(2) 0.030(3) -0.005(2) 0.0129(18)
C25 0.054(2) 0.071(3) 0.086(3) 0.019(2) -0.017(2) -0.008(2)
C26 0.0404(19) 0.050(2) 0.096(3) 0.0027(16) 0.008(2) -0.001(2)
C27 0.046(2) 0.0439(17) 0.065(2) 0.0104(14) 0.0076(16) 0.0028(15)

loop_
_atom_type_symbol
_atom_type_description
_atom_type_scat_dispersion_real
_atom_type_scat_dispersion_imag
_atom_type_scat_source
C C 0.0033 0.0016 'International Tables Vol C Tables 4.2.6.8 and 6.1.1.4'
N N 0.0061 0.0033 'International Tables Vol C Tables 4.2.6.8 and 6.1.1.4'
Cu Cu 0.3201 1.2651 'International Tables Vol C Tables 4.2.6.8 and 6.1.1.4'
Cl Cl 0.1484 0.1585 'International Tables Vol C Tables 4.2.6.8 and 6.1.1.4'
H H 0.0000 0.0000 'International Tables Vol C Tables 4.2.6.8 and 6.1.1.4'

loop_
_geom_angle_atom_site_label_1
_geom_angle_atom_site_label_2
_geom_angle_atom_site_label_3
_geom_angle_site_symmetry_1
_geom_angle_site_symmetry_3
_geom_angle
_geom_angle_publ_flag
N2 Cu N1 . . 86.39(10) ?
N2 Cu Cl2 . . 156.09(8) ?
N1 Cu Cl2 . . 96.50(7) ?
N2 Cu Cl1 . . 89.27(8) ?
N1 Cu Cl1 . . 152.80(7) ?
Cl2 Cu Cl1 . . 98.24(4) ?
C14 N1 C1 . . 115.5(2) ?
C14 N1 C7 . . 103.3(2) ?
C1 N1 C7 . . 110.3(2) ?
C14 N1 Cu . . 115.99(19) ?
C1 N1 Cu . . 103.32(16) ?
C7 N1 Cu . . 108.40(17) ?
C6 N2 C21 . . 117.2(2) ?
C6 N2 Cu . . 110.95(18) ?
C21 N2 Cu . . 108.9(2) ?
C6 N2 H2 . . 103(2) ?
C21 N2 H2 . . 106(2) ?
Cu N2 H2 . . 110(2) ?
N1 C1 C2 . . 116.4(2) ?
N1 C1 C6 . . 111.0(2) ?
C2 C1 C6 . . 111.0(2) ?
N1 C1 H1 . . 105.9 ?
C2 C1 H1 . . 105.9 ?
C6 C1 H1 . . 105.9 ?
C3 C2 C1 . . 109.4(3) ?
C3 C2 H2A . . 109.8 ?
C1 C2 H2A . . 109.8 ?
C3 C2 H2B . . 109.8 ?
C1 C2 H2B . . 109.8 ?
H2A C2 H2B . . 108.2 ?
C4 C3 C2 . . 110.5(3) ?
C4 C3 H3A . . 109.6 ?
C2 C3 H3A . . 109.6 ?
C4 C3 H3B . . 109.6 ?
C2 C3 H3B . . 109.6 ?
H3A C3 H3B . . 108.1 ?
C3 C4 C5 . . 111.1(3) ?
C3 C4 H4A . . 109.4 ?
C5 C4 H4A . . 109.4 ?
C3 C4 H4B . . 109.4 ?
C5 C4 H4B . . 109.4 ?
H4A C4 H4B . . 108.0 ?
C4 C5 C6 . . 111.9(3) ?
C4 C5 H5A . . 109.2 ?
C6 C5 H5A . . 109.2 ?
C4 C5 H5B . . 109.2 ?
C6 C5 H5B . . 109.2 ?
H5A C5 H5B . . 107.9 ?
N2 C6 C5 . . 112.9(3) ?
N2 C6 C1 . . 108.0(2) ?
C5 C6 C1 . . 109.3(2) ?
N2 C6 H6 . . 108.8 ?
C5 C6 H6 . . 108.8 ?
C1 C6 H6 . . 108.8 ?
C8 C7 N1 . . 116.9(2) ?
C8 C7 H7A . . 108.1 ?
N1 C7 H7A . . 108.1 ?
C8 C7 H7B . . 108.1 ?
N1 C7 H7B . . 108.1 ?
H7A C7 H7B . . 107.3 ?
C9 C8 C13 . . 117.6(3) ?
C9 C8 C7 . . 121.6(3) ?
C13 C8 C7 . . 120.6(3) ?
C10 C9 C8 . . 121.2(4) ?
C10 C9 H9 . . 119.4 ?
C8 C9 H9 . . 119.4 ?
C11 C10 C9 . . 121.1(4) ?
C11 C10 H10 . . 119.5 ?
C9 C10 H10 . . 119.5 ?
C10 C11 C12 . . 118.9(4) ?
C10 C11 H11 . . 120.5 ?
C12 C11 H11 . . 120.5 ?
C13 C12 C11 . . 120.4(4) ?
C13 C12 H12 . . 119.8 ?
C11 C12 H12 . . 119.8 ?
C12 C13 C8 . . 120.9(3) ?
C12 C13 H13 . . 119.6 ?
C8 C13 H13 . . 119.6 ?
N1 C14 C15 . . 118.5(3) ?
N1 C14 H14A . . 107.7 ?
C15 C14 H14A . . 107.7 ?
N1 C14 H14B . . 107.7 ?
C15 C14 H14B . . 107.7 ?
H14A C14 H14B . . 107.1 ?
C20 C15 C16 . . 118.5(3) ?
C20 C15 C14 . . 119.8(3) ?
C16 C15 C14 . . 121.5(3) ?
C17 C16 C15 . . 120.0(4) ?
C17 C16 H16 . . 120.0 ?
C15 C16 H16 . . 120.0 ?
C18 C17 C16 . . 120.4(4) ?
C18 C17 H17 . . 119.8 ?
C16 C17 H17 . . 119.8 ?
C19 C18 C17 . . 120.1(5) ?
C19 C18 H18 . . 119.9 ?
C17 C18 H18 . . 119.9 ?
C18 C19 C20 . . 119.7(5) ?
C18 C19 H19 . . 120.2 ?
C20 C19 H19 . . 120.2 ?
C19 C20 C15 . . 121.2(4) ?
C19 C20 H20 . . 119.4 ?
C15 C20 H20 . . 119.4 ?
C22 C21 N2 . . 116.0(3) ?
C22 C21 H21A . . 108.3 ?
N2 C21 H21A . . 108.3 ?
C22 C21 H21B . . 108.3 ?
N2 C21 H21B . . 108.3 ?
H21A C21 H21B . . 107.4 ?
C23 C22 C27 . . 116.9(3) ?
C23 C22 C21 . . 121.8(3) ?
C27 C22 C21 . . 121.3(3) ?
C22 C23 C24 . . 120.5(4) ?
C22 C23 H23 . . 119.8 ?
C24 C23 H23 . . 119.8 ?
C25 C24 C23 . . 119.6(3) ?
C25 C24 H24 . . 120.2 ?
C23 C24 H24 . . 120.2 ?
C26 C25 C24 . . 120.6(4) ?
C26 C25 H25 . . 119.7 ?
C24 C25 H25 . . 119.7 ?
C27 C26 C25 . . 119.4(4) ?
C27 C26 H26 . . 120.3 ?
C25 C26 H26 . . 120.3 ?
C26 C27 C22 . . 123.0(3) ?
C26 C27 H27 . . 118.5 ?
C22 C27 H27 . . 118.5 ?

loop_
_geom_bond_atom_site_label_1
_geom_bond_atom_site_label_2
_geom_bond_site_symmetry_2
_geom_bond_distance
_geom_bond_publ_flag
Cu N2 . 2.019(2) ?
Cu N1 . 2.054(2) ?
Cu Cl2 . 2.2141(9) ?
Cu Cl1 . 2.2463(8) ?
N1 C14 . 1.498(4) ?
N1 C1 . 1.513(3) ?
N1 C7 . 1.530(3) ?
N2 C6 . 1.482(4) ?
N2 C21 . 1.499(4) ?
N2 H2 . 0.85(3) ?
C1 C2 . 1.528(4) ?
C1 C6 . 1.533(4) ?
C1 H1 . 0.9800 ?
C2 C3 . 1.513(5) ?
C2 H2A . 0.9700 ?
C2 H2B . 0.9700 ?
C3 C4 . 1.509(5) ?
C3 H3A . 0.9700 ?
C3 H3B . 0.9700 ?
C4 C5 . 1.528(5) ?
C4 H4A . 0.9700 ?
C4 H4B . 0.9700 ?
C5 C6 . 1.531(4) ?
C5 H5A . 0.9700 ?
C5 H5B . 0.9700 ?
C6 H6 . 0.9800 ?
C7 C8 . 1.492(4) ?
C7 H7A . 0.9700 ?
C7 H7B . 0.9700 ?
C8 C9 . 1.383(5) ?
C8 C13 . 1.388(5) ?
C9 C10 . 1.368(5) ?
C9 H9 . 0.9300 ?
C10 C11 . 1.354(6) ?
C10 H10 . 0.9300 ?
C11 C12 . 1.389(5) ?
C11 H11 . 0.9300 ?
C12 C13 . 1.369(5) ?
C12 H12 . 0.9300 ?
C13 H13 . 0.9300 ?
C14 C15 . 1.511(5) ?
C14 H14A . 0.9700 ?
C14 H14B . 0.9700 ?
C15 C20 . 1.383(5) ?
C15 C16 . 1.389(5) ?
C16 C17 . 1.377(5) ?
C16 H16 . 0.9300 ?
C17 C18 . 1.371(6) ?
C17 H17 . 0.9300 ?
C18 C19 . 1.371(7) ?
C18 H18 . 0.9300 ?
C19 C20 . 1.371(6) ?
C19 H19 . 0.9300 ?
C20 H20 . 0.9300 ?
C21 C22 . 1.492(5) ?
C21 H21A . 0.9700 ?
C21 H21B . 0.9700 ?
C22 C23 . 1.379(5) ?
C22 C27 . 1.383(4) ?
C23 C24 . 1.392(6) ?
C23 H23 . 0.9300 ?
C24 C25 . 1.366(6) ?
C24 H24 . 0.9300 ?
C25 C26 . 1.352(6) ?
C25 H25 . 0.9300 ?
C26 C27 . 1.350(5) ?
C26 H26 . 0.9300 ?
C27 H27 . 0.9300 ?

loop_
_geom_torsion_atom_site_label_1
_geom_torsion_atom_site_label_2
_geom_torsion_atom_site_label_3
_geom_torsion_atom_site_label_4
_geom_torsion_site_symmetry_1
_geom_torsion_site_symmetry_2
_geom_torsion_site_symmetry_3
_geom_torsion_site_symmetry_4
_geom_torsion
_geom_torsion_publ_flag
N2 Cu N1 C14 . . . . 104.1(2) ?
Cl2 Cu N1 C14 . . . . -52.04(19) ?
Cl1 Cu N1 C14 . . . . -174.54(15) ?
N2 Cu N1 C1 . . . . -23.25(17) ?
Cl2 Cu N1 C1 . . . . -179.41(15) ?
Cl1 Cu N1 C1 . . . . 58.1(2) ?
N2 Cu N1 C7 . . . . -140.32(18) ?
Cl2 Cu N1 C7 . . . . 63.51(17) ?
Cl1 Cu N1 C7 . . . . -59.0(2) ?
N1 Cu N2 C6 . . . . -1.8(2) ?
Cl2 Cu N2 C6 . . . . 96.1(3) ?
Cl1 Cu N2 C6 . . . . -154.94(19) ?
N1 Cu N2 C21 . . . . -132.2(2) ?
Cl2 Cu N2 C21 . . . . -34.3(3) ?
Cl1 Cu N2 C21 . . . . 74.7(2) ?
C14 N1 C1 C2 . . . . 45.3(3) ?
C7 N1 C1 C2 . . . . -71.3(3) ?
Cu N1 C1 C2 . . . . 173.0(2) ?
C14 N1 C1 C6 . . . . -82.8(3) ?
C7 N1 C1 C6 . . . . 160.6(2) ?
Cu N1 C1 C6 . . . . 44.9(2) ?
N1 C1 C2 C3 . . . . 171.8(3) ?
C6 C1 C2 C3 . . . . -60.1(3) ?
C1 C2 C3 C4 . . . . 59.6(4) ?
C2 C3 C4 C5 . . . . -57.4(4) ?
C3 C4 C5 C6 . . . . 55.2(4) ?
C21 N2 C6 C5 . . . . -86.4(3) ?
Cu N2 C6 C5 . . . . 147.6(2) ?
C21 N2 C6 C1 . . . . 152.6(3) ?
Cu N2 C6 C1 . . . . 26.6(3) ?
C4 C5 C6 N2 . . . . -174.6(3) ?
C4 C5 C6 C1 . . . . -54.3(4) ?
N1 C1 C6 N2 . . . . -48.7(3) ?
C2 C1 C6 N2 . . . . -179.7(2) ?
N1 C1 C6 C5 . . . . -171.9(2) ?
C2 C1 C6 C5 . . . . 57.1(3) ?
C14 N1 C7 C8 . . . . -177.7(3) ?
C1 N1 C7 C8 . . . . -53.7(3) ?
Cu N1 C7 C8 . . . . 58.8(3) ?
N1 C7 C8 C9 . . . . -86.8(3) ?
N1 C7 C8 C13 . . . . 99.2(3) ?
C13 C8 C9 C10 . . . . -1.4(5) ?
C7 C8 C9 C10 . . . . -175.5(3) ?
C8 C9 C10 C11 . . . . 2.0(6) ?
C9 C10 C11 C12 . . . . -1.7(6) ?
C10 C11 C12 C13 . . . . 0.8(6) ?
C11 C12 C13 C8 . . . . -0.3(6) ?
C9 C8 C13 C12 . . . . 0.5(5) ?
C7 C8 C13 C12 . . . . 174.8(3) ?
C1 N1 C14 C15 . . . . 59.0(4) ?
C7 N1 C14 C15 . . . . 179.6(3) ?
Cu N1 C14 C15 . . . . -62.0(3) ?
N1 C14 C15 C20 . . . . -114.2(4) ?
N1 C14 C15 C16 . . . . 71.3(4) ?
C20 C15 C16 C17 . . . . 3.5(5) ?
C14 C15 C16 C17 . . . . 178.0(3) ?
C15 C16 C17 C18 . . . . -2.5(6) ?
C16 C17 C18 C19 . . . . -0.1(8) ?
C17 C18 C19 C20 . . . . 1.7(8) ?
C18 C19 C20 C15 . . . . -0.7(8) ?
C16 C15 C20 C19 . . . . -1.9(6) ?
C14 C15 C20 C19 . . . . -176.5(4) ?
C6 N2 C21 C22 . . . . 57.9(4) ?
Cu N2 C21 C22 . . . . -175.2(3) ?
N2 C21 C22 C23 . . . . 78.9(4) ?
N2 C21 C22 C27 . . . . -100.0(4) ?
C27 C22 C23 C24 . . . . 0.3(5) ?
C21 C22 C23 C24 . . . . -178.6(3) ?
C22 C23 C24 C25 . . . . 0.4(6) ?
C23 C24 C25 C26 . . . . -1.8(6) ?
C24 C25 C26 C27 . . . . 2.4(6) ?
C25 C26 C27 C22 . . . . -1.7(6) ?
C23 C22 C27 C26 . . . . 0.3(5) ?
C21 C22 C27 C26 . . . . 179.2(3) ?
